data_1542966
loop_
_publ_author_name
'Huang, Manna'
'Yu, Ruina'
'Xu, Ke'
'Ye, Shuxian'
'Kuang, Shi'
'Zhu, Xinhai'
'Wan, Yiqian'

_publ_section_title
;
 An arch-bridge-type fluorophore for bridging the gap between
 aggregation-caused quenching (ACQ) and aggregation-induced emission (AIE)
;
_journal_issue 7
_journal_name_full 'Chem. Sci.'
_journal_page_first 4485
_journal_paper_doi 10.1039/C6SC01254J
_journal_volume 7
_journal_year 2016
_chemical_formula_sum 'C23 H17 Cl N2 O S2'
_chemical_formula_weight 436.97
_chemical_name_common DF1
_chemical_name_systematic -(8-(2-chlorophenyl)-6-isopropylthiazolo[5,4-b]thieno[3,2-e]pyridin-2-yl)phenol
_space_group_crystal_system orthorhombic
_space_group_IT_number 61
_space_group_name_Hall '-P 2ac 2ab'
_space_group_name_H-M_alt 'P b c a'
_symmetry_space_group_name_Hall '-P 2ac 2ab'
_symmetry_space_group_name_H-M 'P b c a'
_atom_sites_solution_hydrogens mixed
_audit_creation_method SHELXL-2014/7
_audit_update_record
;
2015-11-08 deposited with the CCDC.
2016-03-29 downloaded from the CCDC.
;
_cell_angle_alpha 90
_cell_angle_beta 90
_cell_angle_gamma 90
_cell_formula_units_Z 8
_cell_length_a 9.1702(4)
_cell_length_b 18.4101(9)
_cell_length_c 24.3386(11)
_cell_measurement_reflns_used 6402
_cell_measurement_temperature 293(2)
_cell_measurement_theta_max 29.0980
_cell_measurement_theta_min 2.7600
_cell_volume 4108.9(3)
_computing_cell_refinement 'Bruker FRAMBO'
_computing_data_collection 'Bruker FRAMBO'
_computing_data_reduction 'Bruker SAINT'
_computing_molecular_graphics 'Bruker SHELXTL'
_computing_publication_material 'Bruker SHELXTL'
_computing_structure_refinement 'SHELXL-2014/7 (Sheldrick, 2014)'
_computing_structure_solution 'Bruker SHELXTL'
_diffrn_ambient_temperature 293(2)
_diffrn_detector_area_resol_mean 10.5058
_diffrn_measured_fraction_theta_full 0.999
_diffrn_measured_fraction_theta_max 0.889
_diffrn_measurement_device_type 'multiwire proportional'
_diffrn_measurement_method 'phi and omega scans'
_diffrn_radiation_type MoK\a
_diffrn_radiation_wavelength 0.71073
_diffrn_reflns_av_R_equivalents 0.0339
_diffrn_reflns_av_unetI/netI 0.0365
_diffrn_reflns_Laue_measured_fraction_full 0.999
_diffrn_reflns_Laue_measured_fraction_max 0.889
_diffrn_reflns_limit_h_max 11
_diffrn_reflns_limit_h_min -12
_diffrn_reflns_limit_k_max 24
_diffrn_reflns_limit_k_min -23
_diffrn_reflns_limit_l_max 31
_diffrn_reflns_limit_l_min -30
_diffrn_reflns_number 17973
_diffrn_reflns_point_group_measured_fraction_full 0.999
_diffrn_reflns_point_group_measured_fraction_max 0.889
_diffrn_reflns_theta_full 25.242
_diffrn_reflns_theta_max 29.495
_diffrn_reflns_theta_min 2.775
_diffrn_source 'Enhance (Mo) X-ray Source'
_exptl_absorpt_coefficient_mu 0.407
_exptl_absorpt_correction_T_max 1.00000
_exptl_absorpt_correction_T_min 0.90900
_exptl_absorpt_correction_type multi-scan
_exptl_absorpt_process_details
; 
'Wed Jan 14 09:10:31 2015' 
;
_exptl_crystal_colour colorless
_exptl_crystal_density_diffrn 1.413
_exptl_crystal_description block
_exptl_crystal_F_000 1808
_exptl_crystal_recrystallization_method 'Re-crystallisation from solvent: CHCl3/hexane'
_exptl_crystal_size_max 0.1
_exptl_crystal_size_mid 0.1
_exptl_crystal_size_min 0.1
_refine_diff_density_max 1.201
_refine_diff_density_min -0.911
_refine_diff_density_rms 0.082
_refine_ls_extinction_method none
_refine_ls_goodness_of_fit_ref 1.029
_refine_ls_hydrogen_treatment mixed
_refine_ls_matrix_type full
_refine_ls_number_parameters 274
_refine_ls_number_reflns 5086
_refine_ls_number_restraints 6
_refine_ls_restrained_S_all 1.029
_refine_ls_R_factor_all 0.0833
_refine_ls_R_factor_gt 0.0627
_refine_ls_shift/su_max 0.001
_refine_ls_shift/su_mean 0.000
_refine_ls_structure_factor_coef Fsqd
_refine_ls_weighting_details 'w=1/[\s^2^(Fo^2^)+(0.0854P)^2^+7.4822P] where P=(Fo^2^+2Fc^2^)/3'
_refine_ls_weighting_scheme calc
_refine_ls_wR_factor_gt 0.1646
_refine_ls_wR_factor_ref 0.1821
_reflns_Friedel_coverage 0.000
_reflns_number_gt 3919
_reflns_number_total 5086
_reflns_threshold_expression 'I > 2\s(I)'
_cod_data_source_file c6sc01254j2.cif
_cod_data_source_block A
_cod_depositor_comments 'Adding full bibliography for 1542965--1542969.cif.'
_cod_database_code 1542966
_shelx_shelxl_version_number 2014/7
_shelx_space_group_comment
; 
The symmetry employed for this shelxl refinement is uniquely defined 
by the following loop, which should always be used as a source of 
symmetry information in preference to the above space-group names. 
They are only intended as comments. 
;

loop_
_space_group_symop_operation_xyz
'x, y, z'
'-x+1/2, -y, z+1/2'
'-x, y+1/2, -z+1/2'
'x+1/2, -y+1/2, -z'
'-x, -y, -z'
'x-1/2, y, -z-1/2'
'x, -y-1/2, z-1/2'
'-x-1/2, y-1/2, z'

loop_
_atom_site_label
_atom_site_type_symbol
_atom_site_fract_x
_atom_site_fract_y
_atom_site_fract_z
_atom_site_U_iso_or_equiv
_atom_site_adp_type
_atom_site_occupancy
_atom_site_site_symmetry_order
_atom_site_calc_flag
_atom_site_refinement_flags_posn
_atom_site_refinement_flags_adp
_atom_site_refinement_flags_occupancy
_atom_site_disorder_assembly
_atom_site_disorder_group
S1 S 0.46264(9) 0.07954(5) 0.64991(3) 0.0351(2) Uani 1 1 d . . . . .
Cl1 Cl 0.48891(10) 0.30313(4) 0.50650(4) 0.0438(2) Uani 1 1 d . . . . .
N1 N 0.6344(3) 0.03743(12) 0.56652(10) 0.0273(5) Uani 1 1 d . . . . .
S2 S 0.81400(8) 0.00143(4) 0.48252(3) 0.0303(2) Uani 1 1 d . . . . .
N2 N 0.6652(3) 0.09429(12) 0.42475(9) 0.0250(5) Uani 1 1 d . . . . .
C3 C 0.5250(3) 0.07940(15) 0.58254(11) 0.0254(6) Uani 1 1 d . . . . .
C4 C 0.4839(3) 0.13598(15) 0.49366(11) 0.0232(5) Uani 1 1 d . . . . .
C5 C 0.4468(3) 0.12960(15) 0.54944(11) 0.0247(5) Uani 1 1 d . . . . .
C6 C 0.6699(3) 0.04629(14) 0.51424(11) 0.0240(5) Uani 1 1 d . . . . .
C7 C 0.6020(3) 0.09367(14) 0.47630(11) 0.0232(5) Uani 1 1 d . . . . .
C8 C 0.7776(3) 0.05046(15) 0.42243(12) 0.0268(6) Uani 1 1 d . . . . .
O9 O 0.7142(3) 0.12082(15) 0.32024(11) 0.0527(7) Uani 1 1 d . . . . .
H9O H 0.671(5) 0.122(3) 0.3474(19) 0.059(14) Uiso 1 1 d . . . . .
C10 C 0.8706(3) 0.04332(17) 0.37446(13) 0.0328(7) Uani 1 1 d . . . . .
C11 C 0.3330(3) 0.1467(2) 0.63457(12) 0.0385(7) Uani 1 1 d . . . . .
C12 C 0.3363(3) 0.16607(19) 0.58109(12) 0.0338(7) Uani 1 1 d . . . . .
H12A H 0.2726 0.2000 0.5660 0.041 Uiso 1 1 calc R U . . .
C13 C 0.3986(3) 0.18072(16) 0.45440(11) 0.0283(6) Uani 1 1 d . . . . .
C14 C 0.8357(4) 0.07961(18) 0.32554(14) 0.0384(7) Uani 1 1 d . . . . .
C15 C 0.3204(3) 0.14492(19) 0.41220(12) 0.0361(7) Uani 1 1 d . . . . .
H15A H 0.3281 0.0948 0.4085 0.043 Uiso 1 1 calc R U . . .
C16 C 0.3888(4) 0.25555(17) 0.45731(12) 0.0347(7) Uani 1 1 d . . . . .
C17 C 0.3017(4) 0.29434(19) 0.42078(14) 0.0465(9) Uani 1 1 d . . . . .
H17A H 0.2963 0.3447 0.4234 0.056 Uiso 1 1 calc R U . . .
C18 C 0.2326(4) 0.1838(2) 0.37643(14) 0.0463(9) Uani 1 1 d . . . . .
H18A H 0.1798 0.1596 0.3495 0.056 Uiso 1 1 calc R U . . .
C19 C 0.9267(4) 0.0730(2) 0.27976(15) 0.0478(9) Uani 1 1 d . . . . .
H19A H 0.9034 0.0967 0.2472 0.057 Uiso 1 1 calc R U . . .
C20 C 0.2235(5) 0.2584(2) 0.38077(14) 0.0515(10) Uani 1 1 d . . . . .
H20A H 0.1645 0.2844 0.3567 0.062 Uiso 1 1 calc R U . . .
C21 C 1.0877(4) -0.0054(3) 0.33118(16) 0.0598(12) Uani 1 1 d . . . . .
H21A H 1.1716 -0.0337 0.3330 0.072 Uiso 1 1 calc R U . . .
C23 C 1.0516(4) 0.0311(3) 0.28303(16) 0.0544(11) Uani 1 1 d . . . . .
H23A H 1.1124 0.0273 0.2526 0.065 Uiso 1 1 calc R U . . .
C24 C 0.9978(4) 0.0009(2) 0.37606(15) 0.0497(10) Uani 1 1 d . . . . .
H24A H 1.0218 -0.0235 0.4083 0.060 Uiso 1 1 calc R U . . .
C22 C 0.2409(15) 0.1765(16) 0.6813(5) 0.0679(19) Uani 0.644(5) 1 d D . P A 1
H22A H 0.2954 0.2191 0.6940 0.081 Uiso 0.644(5) 1 calc R U P A 1
C25 C 0.1042(7) 0.2071(4) 0.6596(2) 0.0582(11) Uani 0.644(5) 1 d D . P A 1
H25A H 0.0479 0.2269 0.6893 0.087 Uiso 0.644(5) 1 calc R U P A 1
H25B H 0.0493 0.1695 0.6417 0.087 Uiso 0.644(5) 1 calc R U P A 1
H25C H 0.1262 0.2448 0.6336 0.087 Uiso 0.644(5) 1 calc R U P A 1
C26 C 0.2286(8) 0.1325(4) 0.7291(2) 0.0582(11) Uani 0.644(5) 1 d . . P A 1
H26A H 0.1693 0.1569 0.7558 0.087 Uiso 0.644(5) 1 calc R U P A 1
H26B H 0.3239 0.1239 0.7441 0.087 Uiso 0.644(5) 1 calc R U P A 1
H26C H 0.1844 0.0869 0.7195 0.087 Uiso 0.644(5) 1 calc R U P A 1
C22' C 0.242(3) 0.181(3) 0.6776(11) 0.0679(19) Uani 0.356(5) 1 d D . P A 2
H22B H 0.1977 0.2228 0.6597 0.081 Uiso 0.356(5) 1 calc R U P A 2
C25' C 0.1203(13) 0.1401(7) 0.7000(4) 0.0582(11) Uani 0.356(5) 1 d D . P A 2
H25D H 0.0876 0.1629 0.7333 0.087 Uiso 0.356(5) 1 calc R U P A 2
H25E H 0.1504 0.0913 0.7077 0.087 Uiso 0.356(5) 1 calc R U P A 2
H25F H 0.0420 0.1395 0.6738 0.087 Uiso 0.356(5) 1 calc R U P A 2
C26' C 0.3242(13) 0.2111(8) 0.7238(4) 0.0582(11) Uani 0.356(5) 1 d D . P A 2
H26D H 0.2575 0.2292 0.7509 0.087 Uiso 0.356(5) 1 calc R U P A 2
H26E H 0.3847 0.2501 0.7109 0.087 Uiso 0.356(5) 1 calc R U P A 2
H26F H 0.3843 0.1740 0.7398 0.087 Uiso 0.356(5) 1 calc R U P A 2

loop_
_atom_site_aniso_label
_atom_site_aniso_U_11
_atom_site_aniso_U_22
_atom_site_aniso_U_33
_atom_site_aniso_U_23
_atom_site_aniso_U_13
_atom_site_aniso_U_12
S1 0.0358(4) 0.0489(5) 0.0207(4) 0.0077(3) -0.0011(3) -0.0074(3)
Cl1 0.0510(5) 0.0319(4) 0.0483(5) -0.0065(3) 0.0015(4) 0.0029(4)
N1 0.0277(12) 0.0257(11) 0.0285(12) 0.0035(9) -0.0059(10) -0.0050(10)
S2 0.0236(4) 0.0296(4) 0.0376(4) -0.0025(3) -0.0045(3) 0.0048(3)
N2 0.0232(11) 0.0256(11) 0.0261(11) -0.0036(9) 0.0025(9) 0.0001(9)
C3 0.0253(13) 0.0276(13) 0.0233(13) 0.0022(10) -0.0034(10) -0.0068(11)
C4 0.0232(13) 0.0251(13) 0.0211(12) 0.0005(10) 0.0003(10) -0.0006(10)
C5 0.0232(13) 0.0304(13) 0.0205(13) 0.0003(10) -0.0002(10) -0.0044(11)
C6 0.0217(12) 0.0215(12) 0.0289(14) 0.0000(10) -0.0037(10) -0.0017(10)
C7 0.0224(12) 0.0223(12) 0.0251(13) -0.0012(9) 0.0005(10) -0.0027(10)
C8 0.0235(13) 0.0269(13) 0.0300(14) -0.0066(10) -0.0015(11) -0.0034(11)
O9 0.0642(18) 0.0580(16) 0.0359(13) 0.0087(12) 0.0179(13) 0.0254(14)
C10 0.0248(14) 0.0406(16) 0.0330(15) -0.0145(12) 0.0002(12) -0.0018(13)
C11 0.0261(14) 0.066(2) 0.0229(14) -0.0001(14) 0.0018(12) 0.0000(15)
C12 0.0258(14) 0.0496(18) 0.0259(14) 0.0001(12) -0.0003(11) 0.0038(13)
C13 0.0301(14) 0.0334(14) 0.0216(13) 0.0028(10) 0.0055(11) 0.0093(12)
C14 0.0381(17) 0.0396(17) 0.0374(17) -0.0094(13) 0.0084(14) -0.0010(14)
C15 0.0366(17) 0.0429(17) 0.0288(15) 0.0044(12) 0.0015(13) 0.0122(14)
C16 0.0387(17) 0.0377(16) 0.0277(15) -0.0011(12) 0.0057(12) 0.0100(14)
C17 0.061(2) 0.0375(17) 0.0409(19) 0.0026(14) 0.0045(17) 0.0233(17)
C18 0.055(2) 0.054(2) 0.0294(16) -0.0041(14) -0.0089(15) 0.0185(18)
C19 0.049(2) 0.061(2) 0.0335(17) -0.0101(16) 0.0116(16) -0.0022(18)
C20 0.067(2) 0.054(2) 0.0336(17) 0.0055(15) -0.0049(17) 0.030(2)
C21 0.0293(17) 0.107(4) 0.044(2) -0.030(2) -0.0037(16) 0.016(2)
C23 0.0347(18) 0.085(3) 0.044(2) -0.029(2) 0.0116(16) -0.0045(19)
C24 0.0295(17) 0.080(3) 0.0394(19) -0.0223(18) -0.0037(14) 0.0146(17)
C22 0.046(2) 0.137(5) 0.021(2) 0.001(3) 0.0096(18) 0.023(3)
C25 0.055(2) 0.087(3) 0.0333(18) -0.0026(18) 0.0083(16) 0.022(2)
C26 0.055(2) 0.087(3) 0.0333(18) -0.0026(18) 0.0083(16) 0.022(2)
C22' 0.046(2) 0.137(5) 0.021(2) 0.001(3) 0.0096(18) 0.023(3)
C25' 0.055(2) 0.087(3) 0.0333(18) -0.0026(18) 0.0083(16) 0.022(2)
C26' 0.055(2) 0.087(3) 0.0333(18) -0.0026(18) 0.0083(16) 0.022(2)

loop_
_atom_type_symbol
_atom_type_description
_atom_type_scat_dispersion_real
_atom_type_scat_dispersion_imag
_atom_type_scat_source
C C 0.0033 0.0016 'International Tables Vol C Tables 4.2.6.8 and 6.1.1.4'
H H 0.0000 0.0000 'International Tables Vol C Tables 4.2.6.8 and 6.1.1.4'
N N 0.0061 0.0033 'International Tables Vol C Tables 4.2.6.8 and 6.1.1.4'
O O 0.0106 0.0060 'International Tables Vol C Tables 4.2.6.8 and 6.1.1.4'
S S 0.1246 0.1234 'International Tables Vol C Tables 4.2.6.8 and 6.1.1.4'
Cl Cl 0.1484 0.1585 'International Tables Vol C Tables 4.2.6.8 and 6.1.1.4'

loop_
_geom_angle_atom_site_label_1
_geom_angle_atom_site_label_2
_geom_angle_atom_site_label_3
_geom_angle
C3 S1 C11 91.33(14)
C6 N1 C3 113.4(2)
C6 S2 C8 88.93(13)
C8 N2 C7 111.3(2)
N1 C3 C5 126.5(3)
N1 C3 S1 121.9(2)
C5 C3 S1 111.6(2)
C7 C4 C5 115.6(2)
C7 C4 C13 121.5(2)
C5 C4 C13 122.7(2)
C4 C5 C3 118.7(3)
C4 C5 C12 130.5(3)
C3 C5 C12 110.8(2)
N1 C6 C7 126.6(3)
N1 C6 S2 123.7(2)
C7 C6 S2 109.7(2)
N2 C7 C4 126.4(2)
N2 C7 C6 114.4(2)
C4 C7 C6 119.1(2)
N2 C8 C10 123.5(3)
N2 C8 S2 115.5(2)
C10 C8 S2 120.9(2)
C14 O9 H9O 111(3)
C14 C10 C24 118.5(3)
C14 C10 C8 120.4(3)
C24 C10 C8 121.1(3)
C12 C11 C22' 126(2)
C12 C11 C22 129.8(11)
C12 C11 S1 112.1(2)
C22' C11 S1 122(2)
C22 C11 S1 118.1(10)
C11 C12 C5 114.1(3)
C11 C12 H12A 122.9
C5 C12 H12A 122.9
C16 C13 C15 117.9(3)
C16 C13 C4 123.7(3)
C15 C13 C4 118.4(3)
O9 C14 C19 117.7(3)
O9 C14 C10 122.4(3)
C19 C14 C10 120.0(3)
C18 C15 C13 120.7(3)
C18 C15 H15A 119.7
C13 C15 H15A 119.7
C13 C16 C17 121.0(3)
C13 C16 Cl1 120.1(2)
C17 C16 Cl1 118.9(3)
C20 C17 C16 120.2(3)
C20 C17 H17A 119.9
C16 C17 H17A 119.9
C20 C18 C15 120.1(3)
C20 C18 H18A 120.0
C15 C18 H18A 120.0
C23 C19 C14 119.8(4)
C23 C19 H19A 120.1
C14 C19 H19A 120.1
C17 C20 C18 120.0(3)
C17 C20 H20A 120.0
C18 C20 H20A 120.0
C24 C21 C23 119.1(4)
C24 C21 H21A 120.4
C23 C21 H21A 120.4
C19 C23 C21 121.0(3)
C19 C23 H23A 119.5
C21 C23 H23A 119.5
C21 C24 C10 121.5(4)
C21 C24 H24A 119.2
C10 C24 H24A 119.2
C26 C22 C25 116.4(10)
C26 C22 C11 117(2)
C25 C22 C11 110.0(9)
C26 C22 H22A 103.9
C25 C22 H22A 103.9
C11 C22 H22A 103.9
C22 C25 H25A 109.5
C22 C25 H25B 109.5
H25A C25 H25B 109.5
C22 C25 H25C 109.5
H25A C25 H25C 109.5
H25B C25 H25C 109.5
C22 C26 H26A 109.5
C22 C26 H26B 109.5
H26A C26 H26B 109.5
C22 C26 H26C 109.5
H26A C26 H26C 109.5
H26B C26 H26C 109.5
C25' C22' C26' 107.8(18)
C25' C22' C11 119(3)
C26' C22' C11 115(2)
C25' C22' H22B 104.7
C26' C22' H22B 104.7
C11 C22' H22B 104.7
C22' C25' H25D 109.5
C22' C25' H25E 109.5
H25D C25' H25E 109.5
C22' C25' H25F 109.5
H25D C25' H25F 109.5
H25E C25' H25F 109.5
C22' C26' H26D 109.5
C22' C26' H26E 109.5
H26D C26' H26E 109.5
C22' C26' H26F 109.5
H26D C26' H26F 109.5
H26E C26' H26F 109.5

loop_
_geom_bond_atom_site_label_1
_geom_bond_atom_site_label_2
_geom_bond_distance
S1 C3 1.737(3)
S1 C11 1.756(4)
Cl1 C16 1.745(3)
N1 C6 1.323(4)
N1 C3 1.325(4)
S2 C6 1.739(3)
S2 C8 1.751(3)
N2 C8 1.310(4)
N2 C7 1.382(3)
C3 C5 1.421(4)
C4 C7 1.399(4)
C4 C5 1.405(4)
C4 C13 1.484(4)
C5 C12 1.439(4)
C6 C7 1.415(4)
C8 C10 1.451(4)
O9 C14 1.354(4)
O9 H9O 0.77(5)
C10 C14 1.402(5)
C10 C24 1.405(5)
C11 C12 1.350(4)
C11 C22' 1.48(3)
C11 C22 1.519(16)
C12 H12A 0.9300
C13 C16 1.382(4)
C13 C15 1.415(4)
C14 C19 1.397(5)
C15 C18 1.385(4)
C15 H15A 0.9300
C16 C17 1.392(5)
C17 C20 1.379(5)
C17 H17A 0.9300
C18 C20 1.380(5)
C18 H18A 0.9300
C19 C23 1.383(6)
C19 H19A 0.9300
C20 H20A 0.9300
C21 C24 1.373(5)
C21 C23 1.391(6)
C21 H21A 0.9300
C23 H23A 0.9300
C24 H24A 0.9300
C22 C26 1.42(2)
C22 C25 1.47(2)
C22 H22A 0.9800
C25 H25A 0.9600
C25 H25B 0.9600
C25 H25C 0.9600
C26 H26A 0.9600
C26 H26B 0.9600
C26 H26C 0.9600
C22' C25' 1.45(2)
C22' C26' 1.463(19)
C22' H22B 0.9800
C25' H25D 0.9600
C25' H25E 0.9600
C25' H25F 0.9600
C26' H26D 0.9600
C26' H26E 0.9600
C26' H26F 0.9600

loop_
_geom_hbond_atom_site_label_D
_geom_hbond_atom_site_label_H
_geom_hbond_atom_site_label_A
_geom_hbond_distance_DH
_geom_hbond_distance_HA
_geom_hbond_distance_DA
_geom_hbond_angle_DHA
_geom_hbond_site_symmetry_A
O9 H9O N2 0.77(5) 1.95(5) 2.629(3) 146(5) .
C17 H17A N1 0.93 2.64 3.470(4) 148.8 4_456

loop_
_geom_torsion_atom_site_label_1
_geom_torsion_atom_site_label_2
_geom_torsion_atom_site_label_3
_geom_torsion_atom_site_label_4
_geom_torsion
C6 N1 C3 C5 0.7(4)
C6 N1 C3 S1 -178.0(2)
C11 S1 C3 N1 178.5(2)
C11 S1 C3 C5 -0.4(2)
C7 C4 C5 C3 -3.0(4)
C13 C4 C5 C3 173.2(3)
C7 C4 C5 C12 177.9(3)
C13 C4 C5 C12 -5.9(5)
N1 C3 C5 C4 1.4(4)
S1 C3 C5 C4 -179.9(2)
N1 C3 C5 C12 -179.4(3)
S1 C3 C5 C12 -0.6(3)
C3 N1 C6 C7 -1.0(4)
C3 N1 C6 S2 177.2(2)
C8 S2 C6 N1 -176.7(2)
C8 S2 C6 C7 1.7(2)
C8 N2 C7 C4 177.4(3)
C8 N2 C7 C6 -0.7(3)
C5 C4 C7 N2 -175.2(3)
C13 C4 C7 N2 8.6(4)
C5 C4 C7 C6 2.8(4)
C13 C4 C7 C6 -173.4(3)
N1 C6 C7 N2 177.4(3)
S2 C6 C7 N2 -1.0(3)
N1 C6 C7 C4 -0.8(4)
S2 C6 C7 C4 -179.2(2)
C7 N2 C8 C10 -176.1(2)
C7 N2 C8 S2 2.1(3)
C6 S2 C8 N2 -2.3(2)
C6 S2 C8 C10 176.0(2)
N2 C8 C10 C14 -5.5(4)
S2 C8 C10 C14 176.3(2)
N2 C8 C10 C24 173.7(3)
S2 C8 C10 C24 -4.5(4)
C3 S1 C11 C12 1.3(3)
C3 S1 C11 C22' -174.0(12)
C3 S1 C11 C22 -176.2(7)
C22' C11 C12 C5 173.2(10)
C22 C11 C12 C5 175.2(8)
S1 C11 C12 C5 -1.9(4)
C4 C5 C12 C11 -179.2(3)
C3 C5 C12 C11 1.6(4)
C7 C4 C13 C16 -117.8(3)
C5 C4 C13 C16 66.3(4)
C7 C4 C13 C15 63.5(4)
C5 C4 C13 C15 -112.4(3)
C24 C10 C14 O9 179.1(3)
C8 C10 C14 O9 -1.7(5)
C24 C10 C14 C19 0.1(5)
C8 C10 C14 C19 179.3(3)
C16 C13 C15 C18 -2.4(5)
C4 C13 C15 C18 176.3(3)
C15 C13 C16 C17 1.7(5)
C4 C13 C16 C17 -177.1(3)
C15 C13 C16 Cl1 -177.2(2)
C4 C13 C16 Cl1 4.1(4)
C13 C16 C17 C20 -0.1(5)
Cl1 C16 C17 C20 178.8(3)
C13 C15 C18 C20 1.7(5)
O9 C14 C19 C23 -179.6(3)
C10 C14 C19 C23 -0.5(5)
C16 C17 C20 C18 -0.7(6)
C15 C18 C20 C17 0.0(6)
C14 C19 C23 C21 0.6(6)
C24 C21 C23 C19 -0.4(6)
C23 C21 C24 C10 -0.1(6)
C14 C10 C24 C21 0.2(5)
C8 C10 C24 C21 -179.0(4)
C12 C11 C22 C26 161.9(6)
S1 C11 C22 C26 -21.1(10)
C12 C11 C22 C25 26.4(18)
S1 C11 C22 C25 -156.7(11)
C12 C11 C22' C25' 109(4)
S1 C11 C22' C25' -76(3)
C12 C11 C22' C26' -121(3)
S1 C11 C22' C26' 53(4)
